data_7248440
loop_
_publ_author_name
'Song, Jeong Hwa'
'Jeon, Byeong Hak'
'Kang, Dong Won'

_publ_section_title
;
 A highly stable hydrogen-bonded organic framework for hydrogen storage
;
_journal_issue 18
_journal_name_full CrystEngComm
_journal_page_first 2342
_journal_page_last 2345
_journal_paper_doi 10.1039/D4CE00245H
_journal_volume 26
_journal_year 2024
_chemical_formula_moiety 'C16 H20 N6 O6'
_chemical_formula_sum 'C16 H20 N6 O6'
_chemical_formula_weight 392.38
_chemical_name_systematic (H2dobpdc)(GuaH)2
_space_group_crystal_system monoclinic
_space_group_IT_number 14
_space_group_name_Hall '-P 2yn'
_space_group_name_H-M_alt 'P 1 21/n 1'
_atom_sites_solution_hydrogens geom
_audit_creation_method SHELXL-2017/1
_audit_update_record
;
2024-03-02 deposited with the CCDC.	2024-04-17 downloaded from the CCDC.
;
_cell_angle_alpha 90
_cell_angle_beta 104.00(3)
_cell_angle_gamma 90
_cell_formula_units_Z 2
_cell_length_a 4.8040(10)
_cell_length_b 18.247(4)
_cell_length_c 9.818(2)
_cell_measurement_temperature 100(2)
_cell_volume 835.1(3)
_computing_structure_refinement 'SHELXL-2017/1 (Sheldrick, 2017)'
_computing_structure_solution 'SHELXT 2014/5 (Sheldrick, 2014)'
_diffrn_ambient_temperature 100(2)
_diffrn_measured_fraction_theta_full 0.982
_diffrn_measured_fraction_theta_max 0.831
_diffrn_radiation_wavelength 0.700
_diffrn_reflns_av_R_equivalents 0.0883
_diffrn_reflns_av_unetI/netI 0.0647
_diffrn_reflns_Laue_measured_fraction_full 0.982
_diffrn_reflns_Laue_measured_fraction_max 0.831
_diffrn_reflns_limit_h_max 7
_diffrn_reflns_limit_h_min -7
_diffrn_reflns_limit_k_max 27
_diffrn_reflns_limit_k_min -27
_diffrn_reflns_limit_l_max 14
_diffrn_reflns_limit_l_min -15
_diffrn_reflns_number 7449
_diffrn_reflns_point_group_measured_fraction_full 0.982
_diffrn_reflns_point_group_measured_fraction_max 0.831
_diffrn_reflns_theta_full 25.000
_diffrn_reflns_theta_max 33.446
_diffrn_reflns_theta_min 2.199
_exptl_absorpt_coefficient_mu 0.116
_exptl_crystal_colour colorless
_exptl_crystal_density_diffrn 1.561
_exptl_crystal_description rod
_exptl_crystal_F_000 412
_exptl_crystal_preparation 'hydrogen storage'
_exptl_crystal_recrystallization_method 'Re-crystallisation from solvent: water, methanol'
_exptl_crystal_size_max 0.500
_exptl_crystal_size_mid 0.400
_exptl_crystal_size_min 0.100
_refine_diff_density_max 0.673
_refine_diff_density_min -0.615
_refine_diff_density_rms 0.115
_refine_ls_extinction_coef 0.31(5)
_refine_ls_extinction_expression Fc^*^=kFc[1+0.001xFc^2^\l^3^/sin(2\q)]^-1/4^
_refine_ls_extinction_method 'SHELXL-2017/1 (Sheldrick 2017)'
_refine_ls_goodness_of_fit_ref 1.142
_refine_ls_hydrogen_treatment constr
_refine_ls_matrix_type full
_refine_ls_number_parameters 128
_refine_ls_number_reflns 2859
_refine_ls_number_restraints 0
_refine_ls_restrained_S_all 1.142
_refine_ls_R_factor_all 0.0818
_refine_ls_R_factor_gt 0.0806
_refine_ls_shift/su_max 0.001
_refine_ls_shift/su_mean 0.000
_refine_ls_structure_factor_coef Fsqd
_refine_ls_weighting_details 'w=1/[\s^2^(Fo^2^)+(0.1703P)^2^+0.2142P] where P=(Fo^2^+2Fc^2^)/3'
_refine_ls_weighting_scheme calc
_refine_ls_wR_factor_gt 0.2449
_refine_ls_wR_factor_ref 0.2481
_reflns_Friedel_coverage 0.000
_reflns_number_gt 2750
_reflns_number_total 2859
_reflns_threshold_expression 'I > 2\s(I)'
_cod_data_source_file d4ce00245h2.cif
_cod_data_source_block P2(1)_N_a
_cod_depositor_comments 'Adding full bibliography for 7248440.cif.'
_cod_original_sg_symbol_H-M 'P 21/n'
_cod_database_code 7248440
_shelx_shelxl_version_number 2017/1
_shelx_space_group_comment
;
The symmetry employed for this shelxl refinement is uniquely defined
by the following loop, which should always be used as a source of
symmetry information in preference to the above space-group names.
They are only intended as comments.
;
_shelx_estimated_absorpt_t_min 0.944
_shelx_estimated_absorpt_t_max 0.988

loop_
_space_group_symop_operation_xyz
'x, y, z'
'-x+1/2, y+1/2, -z+1/2'
'-x, -y, -z'
'x-1/2, -y-1/2, z-1/2'

loop_
_atom_site_label
_atom_site_type_symbol
_atom_site_fract_x
_atom_site_fract_y
_atom_site_fract_z
_atom_site_U_iso_or_equiv
_atom_site_adp_type
_atom_site_occupancy
_atom_site_site_symmetry_order
_atom_site_calc_flag
_atom_site_refinement_flags_posn
_atom_site_refinement_flags_adp
_atom_site_refinement_flags_occupancy
_atom_site_disorder_assembly
_atom_site_disorder_group
O1 O 0.3870(2) 0.68503(5) 0.08595(9) 0.0184(3) Uani 1 1 d . . . . .
N1 N 0.1035(2) 0.78248(6) 0.34886(10) 0.0181(3) Uani 1 1 d . . . . .
H1A H 0.245677 0.754270 0.338639 0.022 Uiso 1 1 calc R U . . .
H1B H 0.071525 0.788878 0.432601 0.022 Uiso 1 1 calc R U . . .
C1 C -0.0614(2) 0.81515(6) 0.23874(12) 0.0153(3) Uani 1 1 d . . . . .
O2 O 0.52629(19) 0.68513(5) 0.32004(9) 0.0186(3) Uani 1 1 d . . . . .
N2 N -0.2702(2) 0.86044(6) 0.25524(11) 0.0199(3) Uani 1 1 d . . . . .
H2A H -0.297215 0.868358 0.339533 0.024 Uiso 1 1 calc R U . . .
H2B H -0.380470 0.882273 0.181792 0.024 Uiso 1 1 calc R U . . .
C2 C 0.5409(2) 0.66139(6) 0.19929(12) 0.0151(3) Uani 1 1 d . . . . .
C3 C 0.7619(2) 0.60309(6) 0.19900(11) 0.0145(3) Uani 1 1 d . . . . .
O3 O 0.9500(2) 0.61369(5) 0.44936(9) 0.0196(3) Uani 1 1 d . . . . .
H3C H 0.818488 0.645121 0.436812 0.024 Uiso 1 1 calc R U . . .
N3 N -0.0127(2) 0.80542(6) 0.11184(11) 0.0186(3) Uani 1 1 d . . . . .
H3A H 0.129426 0.777208 0.101675 0.022 Uiso 1 1 calc R U . . .
H3B H -0.122790 0.827219 0.038298 0.022 Uiso 1 1 calc R U . . .
C4 C 0.7812(2) 0.56933(6) 0.07396(11) 0.0154(3) Uani 1 1 d . . . . .
H4 H 0.647180 0.582664 -0.010465 0.018 Uiso 1 1 calc R U . . .
C5 C 0.9893(2) 0.51680(6) 0.06782(11) 0.0146(3) Uani 1 1 d . . . . .
C6 C 1.1810(3) 0.49769(7) 0.19542(12) 0.0176(3) Uani 1 1 d . . . . .
H6 H 1.326675 0.462511 0.195179 0.021 Uiso 1 1 calc R U . . .
C7 C 1.1620(3) 0.52907(7) 0.32141(12) 0.0183(3) Uani 1 1 d . . . . .
H7 H 1.290703 0.514166 0.406363 0.022 Uiso 1 1 calc R U . . .
C8 C 0.9555(2) 0.58233(6) 0.32451(12) 0.0158(3) Uani 1 1 d . . . . .

loop_
_atom_site_aniso_label
_atom_site_aniso_U_11
_atom_site_aniso_U_22
_atom_site_aniso_U_33
_atom_site_aniso_U_23
_atom_site_aniso_U_13
_atom_site_aniso_U_12
O1 0.0210(4) 0.0226(5) 0.0123(4) 0.0019(3) 0.0055(3) 0.0047(3)
N1 0.0212(5) 0.0223(5) 0.0114(5) 0.0024(3) 0.0052(4) 0.0057(4)
C1 0.0176(5) 0.0163(5) 0.0121(5) -0.0011(3) 0.0040(4) -0.0014(4)
O2 0.0220(5) 0.0226(5) 0.0118(4) -0.0018(3) 0.0054(3) 0.0035(3)
N2 0.0209(5) 0.0220(5) 0.0169(5) -0.0013(4) 0.0045(4) 0.0047(4)
C2 0.0168(5) 0.0173(5) 0.0125(5) -0.0006(4) 0.0058(4) -0.0001(4)
C3 0.0167(5) 0.0161(5) 0.0110(5) 0.0000(3) 0.0041(4) 0.0008(4)
O3 0.0235(5) 0.0235(5) 0.0112(4) -0.0024(3) 0.0028(3) 0.0039(3)
N3 0.0224(5) 0.0230(5) 0.0103(5) 0.0003(3) 0.0034(4) 0.0029(4)
C4 0.0177(5) 0.0173(5) 0.0114(5) -0.0002(4) 0.0043(4) 0.0009(4)
C5 0.0169(5) 0.0150(5) 0.0126(5) -0.0001(3) 0.0047(4) 0.0000(4)
C6 0.0202(5) 0.0173(5) 0.0148(5) -0.0009(4) 0.0037(4) 0.0024(4)
C7 0.0210(5) 0.0204(5) 0.0124(5) -0.0003(4) 0.0018(4) 0.0035(4)
C8 0.0186(5) 0.0175(5) 0.0116(5) -0.0006(4) 0.0040(4) -0.0001(4)

loop_
_atom_type_symbol
_atom_type_description
_atom_type_scat_dispersion_real
_atom_type_scat_dispersion_imag
_atom_type_scat_source
C C 0.0033 0.0016 'International Tables Vol C Tables 4.2.6.8 and 6.1.1.4'
H H 0.0000 0.0000 'International Tables Vol C Tables 4.2.6.8 and 6.1.1.4'
N N 0.0064 0.0033 'International Tables Vol C Tables 4.2.6.8 and 6.1.1.4'
O O 0.0110 0.0060 'International Tables Vol C Tables 4.2.6.8 and 6.1.1.4'

loop_
_geom_angle_atom_site_label_1
_geom_angle_atom_site_label_2
_geom_angle_atom_site_label_3
_geom_angle
_geom_angle_site_symmetry_1
_geom_angle_site_symmetry_3
_geom_angle_publ_flag
C1 N1 H1A 120.0 . . ?
C1 N1 H1B 120.0 . . ?
H1A N1 H1B 120.0 . . ?
N1 C1 N3 119.97(11) . . ?
N1 C1 N2 119.93(11) . . ?
N3 C1 N2 120.04(11) . . ?
C1 N2 H2A 120.0 . . ?
C1 N2 H2B 120.0 . . ?
H2A N2 H2B 120.0 . . ?
O1 C2 O2 123.55(11) . . ?
O1 C2 C3 120.45(10) . . ?
O2 C2 C3 116.00(10) . . ?
C4 C3 C8 118.80(10) . . ?
C4 C3 C2 120.72(10) . . ?
C8 C3 C2 120.47(10) . . ?
C8 O3 H3C 109.5 . . ?
C1 N3 H3A 120.0 . . ?
C1 N3 H3B 120.0 . . ?
H3A N3 H3B 120.0 . . ?
C3 C4 C5 122.75(11) . . ?
C3 C4 H4 118.6 . . ?
C5 C4 H4 118.6 . . ?
C4 C5 C6 116.92(10) . . ?
C4 C5 C5 121.69(12) . 3_765 ?
C6 C5 C5 121.39(12) . 3_765 ?
C7 C6 C5 121.45(11) . . ?
C7 C6 H6 119.3 . . ?
C5 C6 H6 119.3 . . ?
C6 C7 C8 120.55(11) . . ?
C6 C7 H7 119.7 . . ?
C8 C7 H7 119.7 . . ?
O3 C8 C7 118.84(10) . . ?
O3 C8 C3 121.65(10) . . ?
C7 C8 C3 119.50(10) . . ?

loop_
_geom_bond_atom_site_label_1
_geom_bond_atom_site_label_2
_geom_bond_distance
_geom_bond_site_symmetry_2
_geom_bond_publ_flag
O1 C2 1.2542(14) . ?
N1 C1 1.3182(15) . ?
N1 H1A 0.8800 . ?
N1 H1B 0.8800 . ?
C1 N3 1.3339(15) . ?
C1 N2 1.3396(15) . ?
O2 C2 1.2800(13) . ?
N2 H2A 0.8800 . ?
N2 H2B 0.8800 . ?
C2 C3 1.5035(16) . ?
C3 C4 1.3964(15) . ?
C3 C8 1.4043(16) . ?
O3 C8 1.3588(14) . ?
O3 H3C 0.8400 . ?
N3 H3A 0.8800 . ?
N3 H3B 0.8800 . ?
C4 C5 1.3967(16) . ?
C4 H4 0.9500 . ?
C5 C6 1.4075(17) . ?
C5 C5 1.492(2) 3_765 ?
C6 C7 1.3860(16) . ?
C6 H6 0.9500 . ?
C7 C8 1.3943(16) . ?
C7 H7 0.9500 . ?
